data_4331205
loop_
_publ_author_name
'Norihisa Hoshino'
'Yuuya Yoshii'
'Masaki Aonuma'
'Kazuya Kubo'
'Takayoshi Nakamura'
'Tomoyuki Akutagawa'

_publ_section_title
;
 Supramolecular Rotators of (Aniliniums)([18]crown-6) in Electrically
 Conducting [Ni(dmit)2] Crystals
;
_journal_name_full 'Inorganic Chemistry'
_journal_page_first 12968
_journal_page_last 12975
_journal_paper_doi 10.1021/ic302093b
_journal_volume 51
_journal_year 2012
_chemical_formula_moiety 'C36 H31 F N Ni3 O6 S30'
_chemical_formula_sum 'C36 H31 F N Ni3 O6 S30'
_chemical_formula_weight 1730.54
_space_group_IT_number 2
_symmetry_cell_setting triclinic
_symmetry_Int_Tables_number 2
_symmetry_space_group_name_Hall '-P 1'
_symmetry_space_group_name_H-M 'P -1'
_atom_sites_solution_hydrogens geom
_atom_sites_solution_primary direct
_atom_sites_solution_secondary difmap
_cell_angle_alpha 99.369(5)
_cell_angle_beta 95.610(4)
_cell_angle_gamma 96.405(6)
_cell_formula_units_Z 2
_cell_length_a 10.0732(14)
_cell_length_b 12.713(2)
_cell_length_c 24.452(4)
_cell_measurement_reflns_used 16569
_cell_measurement_temperature 173
_cell_measurement_theta_max 27.51
_cell_measurement_theta_min 3.01
_cell_volume 3048.8(8)
_computing_cell_refinement 'RAPID AUTO'
_computing_data_collection 'RAPID AUTO (Rigaku, ????)'
_computing_data_reduction 'RAPID AUTO'
_computing_molecular_graphics 'CrystalStructure 4.0'
_computing_publication_material 'CrystalStructure 4.0 (Rigaku, 2010)'
_computing_structure_refinement 'SHELXL97 (Sheldrick, 2008)'
_computing_structure_solution 'Il Milione (Burla, et al., 2007)'
_diffrn_ambient_temperature 173
_diffrn_detector_area_resol_mean 10.000
_diffrn_measured_fraction_theta_full 0.985
_diffrn_measured_fraction_theta_max 0.985
_diffrn_measurement_device_type 'Rigaku R-AXIS RAPID'
_diffrn_measurement_method \w
_diffrn_radiation_type 'Mo K\a'
_diffrn_radiation_wavelength 0.71075
_diffrn_reflns_av_R_equivalents 0.0646
_diffrn_reflns_limit_h_max 13
_diffrn_reflns_limit_h_min -13
_diffrn_reflns_limit_k_max 16
_diffrn_reflns_limit_k_min -16
_diffrn_reflns_limit_l_max 33
_diffrn_reflns_limit_l_min -33
_diffrn_reflns_number 28901
_diffrn_reflns_theta_full 27.49
_diffrn_reflns_theta_max 27.49
_diffrn_standards_number 0
_exptl_absorpt_coefficient_mu 1.992
_exptl_absorpt_correction_T_max 0.819
_exptl_absorpt_correction_T_min 0.385
_exptl_absorpt_correction_type multi-scan
_exptl_absorpt_process_details 'ABSCOR (Rigaku, 1995)'
_exptl_crystal_colour black
_exptl_crystal_density_diffrn 1.885
_exptl_crystal_description platelet
_exptl_crystal_F_000 1750.00
_exptl_crystal_size_max 0.400
_exptl_crystal_size_mid 0.200
_exptl_crystal_size_min 0.100
_refine_diff_density_max 2.160
_refine_diff_density_min -0.980
_refine_ls_extinction_method none
_refine_ls_goodness_of_fit_ref 0.934
_refine_ls_hydrogen_treatment constr
_refine_ls_number_parameters 694
_refine_ls_number_reflns 13661
_refine_ls_number_restraints 0
_refine_ls_R_factor_gt 0.0566
_refine_ls_shift/su_max 0.000
_refine_ls_structure_factor_coef Fsqd
_refine_ls_weighting_details 'w = 1/[\s^2^(Fo^2^)+(0.0854P)^2^+0.0000P] where P=(Fo^2^+2Fc^2^)/3'
_refine_ls_weighting_scheme calc
_refine_ls_wR_factor_ref 0.1727
_reflns_number_gt 7663
_reflns_number_total 13661
_reflns_threshold_expression F^2^>2.0\s(F^2^)
_cod_data_source_file ic302093b_si_003_3.cif
_cod_data_source_block 20070802
_cod_original_cell_volume 3048.6(8)
_cod_database_code 4331205

loop_
_symmetry_equiv_pos_site_id
_symmetry_equiv_pos_as_xyz
1 +X,+Y,+Z
2 -X,-Y,-Z

loop_
_atom_site_label
_atom_site_type_symbol
_atom_site_fract_x
_atom_site_fract_y
_atom_site_fract_z
_atom_site_U_iso_or_equiv
_atom_site_adp_type
_atom_site_occupancy
_atom_site_symmetry_multiplicity
_atom_site_calc_flag
_atom_site_refinement_flags
Ni(1) Ni 0.16199(4) 0.08161(4) -0.007490(19) 0.02887(14) Uani 1.0 2 d .
S(1) S 0.22306(9) -0.01633(8) 0.05242(4) 0.0290(3) Uani 1.0 2 d .
S(2) S 0.30609(9) 0.03864(8) 0.17690(4) 0.0305(3) Uani 1.0 2 d .
S(3) S 0.37049(12) 0.19219(10) 0.28400(4) 0.0482(3) Uani 1.0 2 d .
S(4) S 0.27209(10) 0.26386(8) 0.17938(4) 0.0317(3) Uani 1.0 2 d .
S(5) S 0.18075(10) 0.22506(8) 0.05545(4) 0.0302(3) Uani 1.0 2 d .
S(6) S 0.10336(10) 0.18106(8) -0.06728(4) 0.0307(3) Uani 1.0 2 d .
S(7) S 0.01843(9) 0.12761(8) -0.19140(4) 0.0304(3) Uani 1.0 2 d .
S(8) S -0.04741(12) -0.02313(10) -0.29915(4) 0.0443(3) Uani 1.0 2 d .
S(9) S 0.04782(10) -0.09823(8) -0.19489(4) 0.0319(3) Uani 1.0 2 d .
S(10) S 0.14013(10) -0.06224(8) -0.07105(4) 0.0310(3) Uani 1.0 2 d .
C(1) C 0.2519(4) 0.0737(4) 0.11331(15) 0.0285(8) Uani 1.0 2 d .
C(2) C 0.3187(4) 0.1659(4) 0.21731(16) 0.0326(9) Uani 1.0 2 d .
C(3) C 0.2349(4) 0.1801(3) 0.11439(15) 0.0270(8) Uani 1.0 2 d .
C(4) C 0.0719(4) 0.0915(4) -0.12821(15) 0.0286(8) Uani 1.0 2 d .
C(5) C 0.0039(4) 0.0011(4) -0.23219(16) 0.0317(9) Uani 1.0 2 d .
C(6) C 0.0866(4) -0.0161(3) -0.12958(15) 0.0274(8) Uani 1.0 2 d .
Ni(2) Ni 0.47340(4) 0.23522(4) -0.036010(18) 0.02689(13) Uani 1.0 2 d .
S(11) S 0.53455(9) 0.13714(8) 0.02391(4) 0.0288(2) Uani 1.0 2 d .
S(12) S 0.61808(9) 0.19084(8) 0.14807(4) 0.0290(3) Uani 1.0 2 d .
S(13) S 0.67483(12) 0.34097(10) 0.25567(4) 0.0456(3) Uani 1.0 2 d .
S(14) S 0.58827(9) 0.41706(8) 0.15095(4) 0.0293(3) Uani 1.0 2 d .
S(15) S 0.49864(9) 0.37940(8) 0.02700(4) 0.0294(3) Uani 1.0 2 d .
S(16) S 0.40970(9) 0.33349(8) -0.09576(4) 0.0295(3) Uani 1.0 2 d .
S(17) S 0.33031(10) 0.27788(8) -0.22070(4) 0.0322(3) Uani 1.0 2 d .
S(18) S 0.27354(13) 0.12557(10) -0.32864(4) 0.0518(4) Uani 1.0 2 d .
S(19) S 0.36583(10) 0.05372(8) -0.22321(4) 0.0319(3) Uani 1.0 2 d .
S(20) S 0.45533(9) 0.09130(8) -0.09897(4) 0.0288(3) Uani 1.0 2 d .
C(7) C 0.5648(4) 0.2265(3) 0.08446(15) 0.0266(8) Uani 1.0 2 d .
C(8) C 0.6297(4) 0.3177(3) 0.18812(15) 0.0291(9) Uani 1.0 2 d .
C(9) C 0.5507(4) 0.3341(3) 0.08563(15) 0.0264(8) Uani 1.0 2 d .
C(10) C 0.3828(4) 0.2430(3) -0.15676(15) 0.0289(8) Uani 1.0 2 d .
C(11) C 0.3209(4) 0.1510(4) -0.26142(16) 0.0350(10) Uani 1.0 2 d .
C(12) C 0.4005(4) 0.1369(3) -0.15790(15) 0.0268(8) Uani 1.0 2 d .
Ni(3) Ni 0.78866(4) 0.39283(4) -0.057650(18) 0.02605(13) Uani 1.0 2 d .
S(21) S 0.85052(9) 0.29642(8) 0.00294(4) 0.0277(2) Uani 1.0 2 d .
S(22) S 0.93710(9) 0.35524(8) 0.12720(4) 0.0294(3) Uani 1.0 2 d .
S(23) S 0.99284(11) 0.51265(10) 0.23352(4) 0.0429(3) Uani 1.0 2 d .
S(24) S 0.90400(9) 0.58023(8) 0.12747(4) 0.0293(3) Uani 1.0 2 d .
S(25) S 0.81387(9) 0.53766(8) 0.00397(4) 0.0293(3) Uani 1.0 2 d .
S(26) S 0.72666(9) 0.49134(8) -0.11715(4) 0.0299(3) Uani 1.0 2 d .
S(27) S 0.64524(10) 0.43601(8) -0.24190(4) 0.0337(3) Uani 1.0 2 d .
S(28) S 0.59055(12) 0.28322(10) -0.34996(4) 0.0465(3) Uani 1.0 2 d .
S(29) S 0.69118(10) 0.21380(8) -0.24517(4) 0.0346(3) Uani 1.0 2 d .
S(30) S 0.77139(9) 0.24953(8) -0.12040(4) 0.0281(2) Uani 1.0 2 d .
C(13) C 0.8821(4) 0.3883(4) 0.06314(15) 0.0286(9) Uani 1.0 2 d .
C(14) C 0.9464(4) 0.4833(3) 0.16601(15) 0.0293(8) Uani 1.0 2 d .
C(15) C 0.8668(4) 0.4946(3) 0.06318(15) 0.0278(8) Uani 1.0 2 d .
C(16) C 0.7003(4) 0.4017(3) -0.17821(15) 0.0296(9) Uani 1.0 2 d .
C(17) C 0.6405(4) 0.3101(4) -0.28279(16) 0.0356(10) Uani 1.0 2 d .
C(18) C 0.7208(4) 0.2955(3) -0.17957(14) 0.0273(8) Uani 1.0 2 d .
F(1) F 0.5432(3) 0.0522(3) 0.45093(15) 0.0861(11) Uani 1.0 2 d .
N(1) N 0.1345(3) 0.3006(3) 0.48986(13) 0.0375(8) Uani 1.0 2 d .
C(31) C 0.2392(4) 0.2305(3) 0.47947(16) 0.0340(9) Uani 1.0 2 d .
C(32) C 0.3306(5) 0.2215(4) 0.52336(19) 0.0584(14) Uani 1.0 2 d .
C(33) C 0.4343(6) 0.1614(5) 0.5130(3) 0.0713(18) Uani 1.0 2 d .
C(34) C 0.4408(5) 0.1109(4) 0.4602(3) 0.0558(13) Uani 1.0 2 d .
C(35) C 0.3478(5) 0.1148(4) 0.41672(19) 0.0526(12) Uani 1.0 2 d .
C(36) C 0.2448(5) 0.1769(4) 0.42676(17) 0.0439(11) Uani 1.0 2 d .
H(25) H 0.3226 0.2561 0.5602 0.0700 Uiso 1.0 2 calc R
H(26) H 0.5002 0.1555 0.5425 0.0856 Uiso 1.0 2 calc R
H(27) H 0.3529 0.0762 0.3805 0.0632 Uiso 1.0 2 calc R
H(28) H 0.1787 0.1821 0.3972 0.0527 Uiso 1.0 2 calc R
H(29) H 0.0605 0.2618 0.4985 0.0450 Uiso 1.0 2 calc R
H(30) H 0.1122 0.3284 0.4587 0.0450 Uiso 1.0 2 calc R
H(31) H 0.1661 0.3551 0.5188 0.0450 Uiso 1.0 2 calc R
O(1) O -0.1318(3) 0.1736(3) 0.48849(14) 0.0543(9) Uani 1.0 2 d .
O(2) O 0.0362(3) 0.2614(3) 0.58919(12) 0.0480(8) Uani 1.0 2 d .
O(3) O 0.2101(3) 0.4526(3) 0.59609(12) 0.0490(8) Uani 1.0 2 d .
O(4) O 0.3110(3) 0.4954(3) 0.49782(12) 0.0498(8) Uani 1.0 2 d .
O(5) O 0.1316(4) 0.4203(3) 0.39784(12) 0.0539(9) Uani 1.0 2 d .
O(6) O -0.0526(3) 0.2405(3) 0.39207(12) 0.0508(9) Uani 1.0 2 d .
C(19) C -0.1127(6) 0.1171(4) 0.5331(3) 0.0621(14) Uani 1.0 2 d .
C(20) C -0.0885(5) 0.1937(4) 0.5872(2) 0.0573(13) Uani 1.0 2 d .
C(21) C 0.0600(5) 0.3404(4) 0.63884(18) 0.0551(13) Uani 1.0 2 d .
C(22) C 0.1994(5) 0.3986(4) 0.64262(17) 0.0570(13) Uani 1.0 2 d .
C(23) C 0.3390(5) 0.5088(4) 0.59664(19) 0.0578(13) Uani 1.0 2 d .
C(24) C 0.3362(5) 0.5695(4) 0.54921(19) 0.0568(13) Uani 1.0 2 d .
C(25) C 0.3024(6) 0.5509(5) 0.4512(2) 0.0657(15) Uani 1.0 2 d .
C(26) C 0.2641(6) 0.4697(5) 0.3986(2) 0.0749(17) Uani 1.0 2 d .
C(27) C 0.0811(6) 0.3540(4) 0.34598(18) 0.0606(14) Uani 1.0 2 d .
C(28) C -0.0571(6) 0.3038(5) 0.34900(19) 0.0641(16) Uani 1.0 2 d .
C(29) C -0.1719(5) 0.1689(4) 0.3914(3) 0.0620(15) Uani 1.0 2 d .
C(30) C -0.1496(5) 0.1036(4) 0.4355(2) 0.0581(14) Uani 1.0 2 d .
H(1) H -0.0347 0.0769 0.5285 0.0745 Uiso 1.0 2 calc R
H(2) H -0.1933 0.0648 0.5328 0.0745 Uiso 1.0 2 calc R
H(3) H -0.1631 0.2381 0.5906 0.0687 Uiso 1.0 2 calc R
H(4) H -0.0846 0.1535 0.6186 0.0687 Uiso 1.0 2 calc R
H(5) H 0.0509 0.3054 0.6719 0.0661 Uiso 1.0 2 calc R
H(6) H -0.0067 0.3918 0.6379 0.0661 Uiso 1.0 2 calc R
H(7) H 0.2191 0.4515 0.6778 0.0684 Uiso 1.0 2 calc R
H(8) H 0.2657 0.3467 0.6428 0.0684 Uiso 1.0 2 calc R
H(9) H 0.4062 0.4576 0.5927 0.0694 Uiso 1.0 2 calc R
H(10) H 0.3646 0.5592 0.6324 0.0694 Uiso 1.0 2 calc R
H(11) H 0.2648 0.6170 0.5518 0.0681 Uiso 1.0 2 calc R
H(12) H 0.4235 0.6149 0.5509 0.0681 Uiso 1.0 2 calc R
H(13) H 0.3901 0.5932 0.4497 0.0788 Uiso 1.0 2 calc R
H(14) H 0.2340 0.6009 0.4554 0.0788 Uiso 1.0 2 calc R
H(15) H 0.2706 0.5056 0.3658 0.0898 Uiso 1.0 2 calc R
H(16) H 0.3266 0.4147 0.3968 0.0898 Uiso 1.0 2 calc R
H(17) H 0.1398 0.2975 0.3373 0.0727 Uiso 1.0 2 calc R
H(18) H 0.0805 0.3976 0.3159 0.0727 Uiso 1.0 2 calc R
H(19) H -0.1163 0.3601 0.3573 0.0769 Uiso 1.0 2 calc R
H(20) H -0.0937 0.2579 0.3128 0.0769 Uiso 1.0 2 calc R
H(21) H -0.1936 0.1215 0.3545 0.0744 Uiso 1.0 2 calc R
H(22) H -0.2483 0.2101 0.3982 0.0744 Uiso 1.0 2 calc R
H(23) H -0.2279 0.0481 0.4335 0.0697 Uiso 1.0 2 calc R
H(24) H -0.0687 0.0672 0.4305 0.0697 Uiso 1.0 2 calc R

loop_
_atom_site_aniso_label
_atom_site_aniso_U_11
_atom_site_aniso_U_22
_atom_site_aniso_U_33
_atom_site_aniso_U_12
_atom_site_aniso_U_13
_atom_site_aniso_U_23
Ni(1) 0.0392(3) 0.0256(3) 0.0249(3) 0.0176(3) 0.0023(3) 0.0051(2)
S(1) 0.0386(5) 0.0241(5) 0.0267(5) 0.0140(4) 0.0022(4) 0.0060(4)
S(2) 0.0378(5) 0.0292(6) 0.0278(5) 0.0097(4) 0.0040(4) 0.0111(4)
S(3) 0.0667(7) 0.0525(8) 0.0251(6) 0.0072(6) 0.0015(5) 0.0086(5)
S(4) 0.0412(5) 0.0270(6) 0.0277(5) 0.0072(4) 0.0044(4) 0.0049(4)
S(5) 0.0419(6) 0.0248(5) 0.0265(5) 0.0154(4) 0.0017(4) 0.0058(4)
S(6) 0.0438(6) 0.0253(6) 0.0256(5) 0.0160(4) 0.0034(4) 0.0051(4)
S(7) 0.0388(5) 0.0280(6) 0.0266(5) 0.0103(4) 0.0030(4) 0.0075(4)
S(8) 0.0592(7) 0.0467(7) 0.0255(6) 0.0086(6) -0.0006(5) 0.0035(5)
S(9) 0.0397(5) 0.0262(6) 0.0296(5) 0.0080(4) 0.0041(5) 0.0018(4)
S(10) 0.0406(5) 0.0250(6) 0.0295(5) 0.0152(4) 0.0006(5) 0.0056(4)
C(1) 0.0263(17) 0.033(3) 0.029(2) 0.0092(15) 0.0036(16) 0.0109(16)
C(2) 0.0319(19) 0.038(3) 0.031(2) 0.0054(16) 0.0065(17) 0.0127(18)
C(3) 0.0212(16) 0.032(3) 0.0261(19) 0.0026(14) -0.0008(15) 0.0040(16)
C(4) 0.0252(17) 0.032(3) 0.030(2) 0.0087(15) 0.0052(16) 0.0071(17)
C(5) 0.0306(18) 0.033(3) 0.033(2) 0.0050(16) 0.0056(17) 0.0074(17)
C(6) 0.0232(17) 0.028(2) 0.031(2) 0.0066(14) 0.0026(15) 0.0027(16)
Ni(2) 0.0341(3) 0.0221(3) 0.0259(3) 0.0127(2) 0.0005(2) 0.0039(2)
S(11) 0.0393(5) 0.0214(5) 0.0274(5) 0.0122(4) 0.0026(4) 0.0047(4)
S(12) 0.0362(5) 0.0238(5) 0.0285(5) 0.0087(4) 0.0007(4) 0.0076(4)
S(13) 0.0629(7) 0.0429(7) 0.0271(6) 0.0073(6) -0.0086(5) 0.0026(5)
S(14) 0.0363(5) 0.0222(5) 0.0286(5) 0.0080(4) -0.0003(4) 0.0019(4)
S(15) 0.0395(5) 0.0220(5) 0.0276(5) 0.0135(4) -0.0019(4) 0.0044(4)
S(16) 0.0399(5) 0.0226(5) 0.0271(5) 0.0121(4) 0.0007(4) 0.0045(4)
S(17) 0.0425(5) 0.0256(5) 0.0287(5) 0.0046(4) -0.0009(5) 0.0086(4)
S(18) 0.0853(9) 0.0376(7) 0.0278(6) -0.0030(6) -0.0064(6) 0.0071(5)
S(19) 0.0430(6) 0.0238(5) 0.0279(5) 0.0032(4) 0.0017(5) 0.0034(4)
S(20) 0.0369(5) 0.0219(5) 0.0284(5) 0.0108(4) -0.0003(4) 0.0049(4)
C(7) 0.0232(16) 0.031(3) 0.0272(19) 0.0050(14) 0.0028(15) 0.0083(16)
C(8) 0.0319(18) 0.027(2) 0.0286(19) 0.0050(15) -0.0018(16) 0.0058(16)
C(9) 0.0203(16) 0.028(2) 0.0282(19) 0.0043(14) -0.0020(15) -0.0004(16)
C(10) 0.0283(18) 0.029(3) 0.031(2) 0.0067(15) 0.0033(16) 0.0094(17)
C(11) 0.041(2) 0.034(3) 0.030(2) -0.0004(17) -0.0017(18) 0.0107(17)
C(12) 0.0229(17) 0.027(2) 0.0290(19) 0.0014(14) -0.0004(15) 0.0025(16)
Ni(3) 0.0352(3) 0.0230(3) 0.0218(3) 0.01302(19) 0.0012(2) 0.00449(19)
S(21) 0.0398(5) 0.0220(5) 0.0240(5) 0.0139(4) 0.0036(4) 0.0053(4)
S(22) 0.0383(5) 0.0279(6) 0.0253(5) 0.0126(4) 0.0027(4) 0.0093(4)
S(23) 0.0563(7) 0.0503(7) 0.0221(5) 0.0127(5) -0.0007(5) 0.0059(5)
S(24) 0.0386(5) 0.0251(5) 0.0249(5) 0.0101(4) 0.0016(4) 0.0034(4)
S(25) 0.0425(5) 0.0222(5) 0.0252(5) 0.0141(4) 0.0001(4) 0.0055(4)
S(26) 0.0417(5) 0.0239(5) 0.0252(5) 0.0126(4) -0.0009(4) 0.0051(4)
S(27) 0.0433(5) 0.0322(6) 0.0260(5) 0.0062(4) -0.0032(5) 0.0102(4)
S(28) 0.0624(7) 0.0514(8) 0.0230(5) 0.0020(6) -0.0037(5) 0.0076(5)
S(29) 0.0484(6) 0.0293(6) 0.0250(5) 0.0072(5) 0.0002(5) 0.0024(4)
S(30) 0.0373(5) 0.0239(5) 0.0249(5) 0.0113(4) 0.0017(4) 0.0057(4)
C(13) 0.0230(17) 0.040(3) 0.0257(19) 0.0076(15) 0.0051(15) 0.0116(17)
C(14) 0.0315(18) 0.034(3) 0.0246(19) 0.0096(16) 0.0027(16) 0.0084(16)
C(15) 0.0262(17) 0.031(3) 0.0252(19) 0.0028(15) 0.0014(15) 0.0027(16)
C(16) 0.0301(18) 0.031(3) 0.029(2) 0.0067(15) -0.0001(16) 0.0098(16)
C(17) 0.040(2) 0.040(3) 0.027(2) 0.0005(17) -0.0011(17) 0.0116(18)
C(18) 0.0305(18) 0.027(2) 0.0232(18) 0.0029(15) -0.0005(15) 0.0026(15)
F(1) 0.0650(18) 0.079(3) 0.120(3) 0.0405(17) 0.0137(19) 0.013(3)
N(1) 0.052(2) 0.031(2) 0.0295(18) 0.0086(15) 0.0022(16) 0.0056(15)
C(31) 0.045(3) 0.027(2) 0.030(2) 0.0057(17) 0.0002(18) 0.0065(16)
C(32) 0.082(4) 0.046(3) 0.042(3) 0.027(3) -0.017(3) -0.005(3)
C(33) 0.076(4) 0.056(4) 0.070(4) 0.031(3) -0.035(3) -0.011(3)
C(34) 0.051(3) 0.043(3) 0.077(4) 0.020(3) 0.005(3) 0.012(3)
C(35) 0.072(3) 0.056(4) 0.041(3) 0.028(3) 0.023(3) 0.020(3)
C(36) 0.056(3) 0.049(3) 0.030(3) 0.019(2) 0.003(2) 0.012(2)
O(1) 0.0610(19) 0.039(2) 0.059(2) 0.0070(15) 0.0074(16) -0.0027(16)
O(2) 0.0685(19) 0.0395(19) 0.0384(17) 0.0127(15) 0.0165(15) 0.0039(14)
O(3) 0.071(2) 0.0400(19) 0.0371(17) 0.0100(15) 0.0062(15) 0.0071(14)
O(4) 0.076(2) 0.0297(17) 0.0453(18) 0.0060(15) 0.0129(16) 0.0069(14)
O(5) 0.080(3) 0.048(2) 0.0376(17) 0.0135(17) 0.0079(16) 0.0161(15)
O(6) 0.0511(17) 0.051(2) 0.0459(18) 0.0151(15) -0.0135(15) 0.0016(15)
C(19) 0.076(4) 0.037(3) 0.074(4) 0.004(3) 0.020(3) 0.007(3)
C(20) 0.070(3) 0.044(3) 0.062(4) 0.007(3) 0.022(3) 0.017(3)
C(21) 0.084(4) 0.047(3) 0.037(3) 0.016(3) 0.016(3) 0.004(3)
C(22) 0.098(4) 0.046(3) 0.029(3) 0.021(3) 0.007(3) 0.004(2)
C(23) 0.077(4) 0.043(3) 0.047(3) 0.002(3) -0.002(3) -0.005(3)
C(24) 0.077(4) 0.033(3) 0.056(3) 0.002(3) 0.012(3) -0.002(3)
C(25) 0.099(4) 0.048(4) 0.055(4) 0.004(3) 0.023(3) 0.022(3)
C(26) 0.123(5) 0.057(4) 0.047(3) -0.005(4) 0.025(4) 0.019(3)
C(27) 0.101(4) 0.055(4) 0.031(3) 0.031(3) 0.001(3) 0.014(3)
C(28) 0.090(4) 0.064(4) 0.039(3) 0.042(3) -0.016(3) 0.003(3)
C(29) 0.050(3) 0.054(4) 0.072(4) 0.018(3) -0.010(3) -0.015(3)
C(30) 0.054(3) 0.042(3) 0.070(4) 0.002(3) 0.009(3) -0.014(3)

loop_
_atom_type_symbol
_atom_type_description
_atom_type_scat_dispersion_real
_atom_type_scat_dispersion_imag
_atom_type_scat_source
C C 0.0033 0.0016
;
International Tables for Crystallography
(1992, Vol. C, Tables 4.2.6.8 and 6.1.1.4)
;
H H 0.0000 0.0000
;
International Tables for Crystallography
(1992, Vol. C, Table 6.1.1.4)
;
N N 0.0061 0.0033
;
International Tables for Crystallography
(1992, Vol. C, Tables 4.2.6.8 and 6.1.1.4)
;
Ni Ni 0.3393 1.1124
;
International Tables for Crystallography
(1992, Vol. C, Tables 4.2.6.8 and 6.1.1.4)
;
F F 0.0171 0.0103
;
International Tables for Crystallography
(1992, Vol. C, Tables 4.2.6.8 and 6.1.1.4)
;
O O 0.0106 0.0060
;
International Tables for Crystallography
(1992, Vol. C, Tables 4.2.6.8 and 6.1.1.4)
;
S S 0.1246 0.1234
;
International Tables for Crystallography
(1992, Vol. C, Tables 4.2.6.8 and 6.1.1.4)
;

loop_
_geom_angle_atom_site_label_1
_geom_angle_atom_site_label_2
_geom_angle_atom_site_label_3
_geom_angle
_geom_angle_publ_flag
S(1) Ni(1) S(5) 92.96(5) yes
S(1) Ni(1) S(6) 179.24(4) yes
S(1) Ni(1) S(10) 87.49(5) yes
S(5) Ni(1) S(6) 86.69(5) yes
S(5) Ni(1) S(10) 179.17(5) yes
S(6) Ni(1) S(10) 92.87(5) yes
Ni(1) S(1) C(1) 102.49(15) yes
C(1) S(2) C(2) 97.3(2) yes
C(2) S(4) C(3) 97.05(19) yes
Ni(1) S(5) C(3) 102.35(14) yes
Ni(1) S(6) C(4) 102.53(15) yes
C(4) S(7) C(5) 97.4(2) yes
C(5) S(9) C(6) 97.24(19) yes
Ni(1) S(10) C(6) 102.28(14) yes
S(1) C(1) S(2) 122.8(3) yes
S(1) C(1) C(3) 120.9(3) yes
S(2) C(1) C(3) 116.3(3) yes
S(2) C(2) S(3) 123.5(3) yes
S(2) C(2) S(4) 113.4(2) yes
S(3) C(2) S(4) 123.1(3) yes
S(4) C(3) S(5) 122.8(3) yes
S(4) C(3) C(1) 116.0(3) yes
S(5) C(3) C(1) 121.2(3) yes
S(6) C(4) S(7) 122.7(3) yes
S(6) C(4) C(6) 121.0(3) yes
S(7) C(4) C(6) 116.3(3) yes
S(7) C(5) S(8) 123.3(3) yes
S(7) C(5) S(9) 113.5(3) yes
S(8) C(5) S(9) 123.2(3) yes
S(9) C(6) S(10) 123.2(3) yes
S(9) C(6) C(4) 115.5(3) yes
S(10) C(6) C(4) 121.3(3) yes
S(11) Ni(2) S(15) 92.64(5) yes
S(11) Ni(2) S(16) 179.31(5) yes
S(11) Ni(2) S(20) 86.86(5) yes
S(15) Ni(2) S(16) 87.23(5) yes
S(15) Ni(2) S(20) 178.10(4) yes
S(16) Ni(2) S(20) 93.29(5) yes
Ni(2) S(11) C(7) 102.65(15) yes
C(7) S(12) C(8) 96.81(19) yes
C(8) S(14) C(9) 96.75(18) yes
Ni(2) S(15) C(9) 102.60(14) yes
Ni(2) S(16) C(10) 102.01(15) yes
C(10) S(17) C(11) 97.5(2) yes
C(11) S(19) C(12) 97.50(19) yes
Ni(2) S(20) C(12) 101.95(13) yes
S(11) C(7) S(12) 122.8(3) yes
S(11) C(7) C(9) 121.0(3) yes
S(12) C(7) C(9) 116.2(3) yes
S(12) C(8) S(13) 122.3(3) yes
S(12) C(8) S(14) 114.5(2) yes
S(13) C(8) S(14) 123.2(3) yes
S(14) C(9) S(15) 123.2(3) yes
S(14) C(9) C(7) 115.8(3) yes
S(15) C(9) C(7) 121.1(3) yes
S(16) C(10) S(17) 122.7(3) yes
S(16) C(10) C(12) 121.3(3) yes
S(17) C(10) C(12) 116.0(3) yes
S(17) C(11) S(18) 123.5(3) yes
S(17) C(11) S(19) 113.1(3) yes
S(18) C(11) S(19) 123.4(3) yes
S(19) C(12) S(20) 122.7(3) yes
S(19) C(12) C(10) 115.8(3) yes
S(20) C(12) C(10) 121.5(3) yes
S(21) Ni(3) S(25) 92.85(5) yes
S(21) Ni(3) S(26) 179.08(5) yes
S(21) Ni(3) S(30) 87.47(5) yes
S(25) Ni(3) S(26) 86.24(5) yes
S(25) Ni(3) S(30) 177.66(5) yes
S(26) Ni(3) S(30) 93.44(5) yes
Ni(3) S(21) C(13) 102.34(16) yes
C(13) S(22) C(14) 96.50(19) yes
C(14) S(24) C(15) 96.61(19) yes
Ni(3) S(25) C(15) 102.71(14) yes
Ni(3) S(26) C(16) 102.16(15) yes
C(16) S(27) C(17) 97.5(2) yes
C(17) S(29) C(18) 97.50(19) yes
Ni(3) S(30) C(18) 102.05(13) yes
S(21) C(13) S(22) 122.8(3) yes
S(21) C(13) C(15) 120.8(3) yes
S(22) C(13) C(15) 116.3(3) yes
S(22) C(14) S(23) 123.6(3) yes
S(22) C(14) S(24) 114.5(2) yes
S(23) C(14) S(24) 121.9(3) yes
S(24) C(15) S(25) 122.6(3) yes
S(24) C(15) C(13) 116.1(3) yes
S(25) C(15) C(13) 121.3(3) yes
S(26) C(16) S(27) 123.0(3) yes
S(26) C(16) C(18) 121.0(3) yes
S(27) C(16) C(18) 116.0(3) yes
S(27) C(17) S(28) 123.7(3) yes
S(27) C(17) S(29) 113.3(3) yes
S(28) C(17) S(29) 123.0(3) yes
S(29) C(18) S(30) 122.9(3) yes
S(29) C(18) C(16) 115.7(3) yes
S(30) C(18) C(16) 121.3(3) yes
N(1) C(31) C(32) 118.7(4) yes
N(1) C(31) C(36) 119.9(4) yes
C(32) C(31) C(36) 121.4(4) yes
C(31) C(32) C(33) 118.7(5) yes
C(32) C(33) C(34) 119.2(5) yes
F(1) C(34) C(33) 118.3(5) yes
F(1) C(34) C(35) 118.9(5) yes
C(33) C(34) C(35) 122.8(5) yes
C(34) C(35) C(36) 118.1(5) yes
C(31) C(36) C(35) 119.6(4) yes
C(19) O(1) C(30) 111.9(4) yes
C(20) O(2) C(21) 111.0(4) yes
C(22) O(3) C(23) 112.9(4) yes
C(24) O(4) C(25) 110.9(4) yes
C(26) O(5) C(27) 112.8(4) yes
C(28) O(6) C(29) 114.3(4) yes
O(1) C(19) C(20) 110.0(4) yes
O(2) C(20) C(19) 108.9(4) yes
O(2) C(21) C(22) 108.7(4) yes
O(3) C(22) C(21) 109.7(4) yes
O(3) C(23) C(24) 108.6(4) yes
O(4) C(24) C(23) 109.3(4) yes
O(4) C(25) C(26) 108.8(5) yes
O(5) C(26) C(25) 109.4(5) yes
O(5) C(27) C(28) 109.4(4) yes
O(6) C(28) C(27) 108.5(4) yes
O(6) C(29) C(30) 108.4(4) yes
O(1) C(30) C(29) 108.3(4) yes
C(31) N(1) H(29) 109.467 no
C(31) N(1) H(30) 109.470 no
C(31) N(1) H(31) 109.469 no
H(29) N(1) H(30) 109.474 no
H(29) N(1) H(31) 109.470 no
H(30) N(1) H(31) 109.477 no
C(31) C(32) H(25) 120.633 no
C(33) C(32) H(25) 120.638 no
C(32) C(33) H(26) 120.393 no
C(34) C(33) H(26) 120.398 no
C(34) C(35) H(27) 120.949 no
C(36) C(35) H(27) 120.955 no
C(31) C(36) H(28) 120.206 no
C(35) C(36) H(28) 120.199 no
O(1) C(19) H(1) 109.662 no
O(1) C(19) H(2) 109.661 no
C(20) C(19) H(1) 109.652 no
C(20) C(19) H(2) 109.652 no
H(1) C(19) H(2) 108.164 no
O(2) C(20) H(3) 109.917 no
O(2) C(20) H(4) 109.916 no
C(19) C(20) H(3) 109.911 no
C(19) C(20) H(4) 109.910 no
H(3) C(20) H(4) 108.319 no
O(2) C(21) H(5) 109.950 no
O(2) C(21) H(6) 109.945 no
C(22) C(21) H(5) 109.946 no
C(22) C(21) H(6) 109.950 no
H(5) C(21) H(6) 108.343 no
O(3) C(22) H(7) 109.736 no
O(3) C(22) H(8) 109.742 no
C(21) C(22) H(7) 109.733 no
C(21) C(22) H(8) 109.735 no
H(7) C(22) H(8) 108.207 no
O(3) C(23) H(9) 109.975 no
O(3) C(23) H(10) 109.974 no
C(24) C(23) H(9) 109.979 no
C(24) C(23) H(10) 109.980 no
H(9) C(23) H(10) 108.348 no
O(4) C(24) H(11) 109.821 no
O(4) C(24) H(12) 109.823 no
C(23) C(24) H(11) 109.818 no
C(23) C(24) H(12) 109.819 no
H(11) C(24) H(12) 108.259 no
O(4) C(25) H(13) 109.930 no
O(4) C(25) H(14) 109.936 no
C(26) C(25) H(13) 109.932 no
C(26) C(25) H(14) 109.926 no
H(13) C(25) H(14) 108.325 no
O(5) C(26) H(15) 109.784 no
O(5) C(26) H(16) 109.784 no
C(25) C(26) H(15) 109.784 no
C(25) C(26) H(16) 109.779 no
H(15) C(26) H(16) 108.245 no
O(5) C(27) H(17) 109.797 no
O(5) C(27) H(18) 109.806 no
C(28) C(27) H(17) 109.804 no
C(28) C(27) H(18) 109.803 no
H(17) C(27) H(18) 108.252 no
O(6) C(28) H(19) 110.003 no
O(6) C(28) H(20) 109.992 no
C(27) C(28) H(19) 109.994 no
C(27) C(28) H(20) 110.000 no
H(19) C(28) H(20) 108.363 no
O(6) C(29) H(21) 110.025 no
O(6) C(29) H(22) 110.022 no
C(30) C(29) H(21) 110.015 no
C(30) C(29) H(22) 110.019 no
H(21) C(29) H(22) 108.377 no
O(1) C(30) H(23) 110.039 no
O(1) C(30) H(24) 110.033 no
C(29) C(30) H(23) 110.029 no
C(29) C(30) H(24) 110.034 no
H(23) C(30) H(24) 108.395 no

loop_
_geom_bond_atom_site_label_1
_geom_bond_atom_site_label_2
_geom_bond_distance
_geom_bond_publ_flag
Ni(1) S(1) 2.1594(12) yes
Ni(1) S(5) 2.1639(11) yes
Ni(1) S(6) 2.1643(13) yes
Ni(1) S(10) 2.1739(11) yes
S(1) C(1) 1.702(4) yes
S(2) C(1) 1.740(4) yes
S(2) C(2) 1.738(4) yes
S(3) C(2) 1.631(4) yes
S(4) C(2) 1.747(5) yes
S(4) C(3) 1.745(4) yes
S(5) C(3) 1.699(4) yes
S(6) C(4) 1.701(4) yes
S(7) C(4) 1.736(4) yes
S(7) C(5) 1.732(4) yes
S(8) C(5) 1.636(4) yes
S(9) C(5) 1.745(5) yes
S(9) C(6) 1.743(4) yes
S(10) C(6) 1.696(4) yes
C(1) C(3) 1.379(6) yes
C(4) C(6) 1.387(6) yes
Ni(2) S(11) 2.1611(12) yes
Ni(2) S(15) 2.1675(11) yes
Ni(2) S(16) 2.1672(12) yes
Ni(2) S(20) 2.1690(11) yes
S(11) C(7) 1.692(4) yes
S(12) C(7) 1.742(4) yes
S(12) C(8) 1.731(4) yes
S(13) C(8) 1.639(4) yes
S(14) C(8) 1.735(5) yes
S(14) C(9) 1.746(4) yes
S(15) C(9) 1.688(4) yes
S(16) C(10) 1.707(4) yes
S(17) C(10) 1.742(4) yes
S(17) C(11) 1.740(4) yes
S(18) C(11) 1.635(4) yes
S(19) C(11) 1.739(5) yes
S(19) C(12) 1.746(4) yes
S(20) C(12) 1.704(4) yes
C(7) C(9) 1.387(6) yes
C(10) C(12) 1.377(6) yes
Ni(3) S(21) 2.1602(12) yes
Ni(3) S(25) 2.1546(11) yes
Ni(3) S(26) 2.1599(12) yes
Ni(3) S(30) 2.1611(11) yes
S(21) C(13) 1.702(4) yes
S(22) C(13) 1.742(4) yes
S(22) C(14) 1.734(4) yes
S(23) C(14) 1.641(4) yes
S(24) C(14) 1.734(5) yes
S(24) C(15) 1.742(4) yes
S(25) C(15) 1.689(4) yes
S(26) C(16) 1.703(4) yes
S(27) C(16) 1.740(4) yes
S(27) C(17) 1.737(4) yes
S(28) C(17) 1.639(4) yes
S(29) C(17) 1.737(5) yes
S(29) C(18) 1.742(4) yes
S(30) C(18) 1.701(4) yes
C(13) C(15) 1.377(6) yes
C(16) C(18) 1.384(6) yes
F(1) C(34) 1.354(6) yes
N(1) C(31) 1.469(6) yes
C(31) C(32) 1.372(6) yes
C(31) C(36) 1.366(6) yes
C(32) C(33) 1.381(8) yes
C(33) C(34) 1.356(8) yes
C(34) C(35) 1.358(7) yes
C(35) C(36) 1.388(7) yes
O(1) C(19) 1.409(7) yes
O(1) C(30) 1.430(6) yes
O(2) C(20) 1.433(6) yes
O(2) C(21) 1.426(5) yes
O(3) C(22) 1.428(6) yes
O(3) C(23) 1.408(6) yes
O(4) C(24) 1.425(5) yes
O(4) C(25) 1.435(7) yes
O(5) C(26) 1.407(7) yes
O(5) C(27) 1.417(5) yes
O(6) C(28) 1.426(7) yes
O(6) C(29) 1.421(6) yes
C(19) C(20) 1.491(7) yes
C(21) C(22) 1.499(7) yes
C(23) C(24) 1.494(8) yes
C(25) C(26) 1.501(7) yes
C(27) C(28) 1.480(8) yes
C(29) C(30) 1.481(8) yes
N(1) H(29) 0.910 no
N(1) H(30) 0.910 no
N(1) H(31) 0.910 no
C(32) H(25) 0.950 no
C(33) H(26) 0.950 no
C(35) H(27) 0.950 no
C(36) H(28) 0.950 no
C(19) H(1) 0.990 no
C(19) H(2) 0.990 no
C(20) H(3) 0.990 no
C(20) H(4) 0.990 no
C(21) H(5) 0.990 no
C(21) H(6) 0.990 no
C(22) H(7) 0.990 no
C(22) H(8) 0.990 no
C(23) H(9) 0.990 no
C(23) H(10) 0.990 no
C(24) H(11) 0.990 no
C(24) H(12) 0.990 no
C(25) H(13) 0.990 no
C(25) H(14) 0.990 no
C(26) H(15) 0.990 no
C(26) H(16) 0.990 no
C(27) H(17) 0.990 no
C(27) H(18) 0.990 no
C(28) H(19) 0.990 no
C(28) H(20) 0.990 no
C(29) H(21) 0.990 no
C(29) H(22) 0.990 no
C(30) H(23) 0.990 no
C(30) H(24) 0.990 no

loop_
_geom_contact_atom_site_label_1
_geom_contact_atom_site_label_2
_geom_contact_distance
_geom_contact_publ_flag
_geom_contact_site_symmetry_2
F(1) C(32) 3.590(6) no .
F(1) C(36) 3.594(6) no .
C(31) C(34) 2.703(7) no .
C(32) C(35) 2.767(7) no .
C(33) C(36) 2.749(7) no .
O(1) O(2) 2.836(4) no .
O(1) O(6) 2.791(5) no .
O(2) O(3) 2.804(4) no .
O(3) O(4) 2.807(5) no .
O(4) O(5) 2.853(4) no .
O(5) O(6) 2.754(5) no .
S(1) S(11) 3.5494(15) no 2_655
S(1) S(21) 3.5646(15) no 2_655
S(2) C(5) 3.539(4) no 2_555
S(2) S(20) 3.5905(15) no 2_655
S(3) C(35) 3.562(6) no .
S(4) C(8) 3.569(4) no .
S(5) S(22) 3.5557(15) no 1_455
S(5) S(25) 3.5523(16) no 2_665
S(6) S(21) 3.5290(15) no 1_455
S(6) S(24) 3.5866(16) no 2_665
S(7) S(30) 3.5267(15) no 1_455
S(8) O(6) 3.584(4) no 2_555
S(10) S(12) 3.5964(15) no 2_655
C(1) C(6) 3.481(5) no 2_555
C(3) C(7) 3.480(5) no .
C(4) C(12) 3.464(5) no .
C(5) S(2) 3.539(4) no 2_555
C(6) C(1) 3.481(5) no 2_555
S(11) S(1) 3.5494(15) no 2_655
S(11) S(11) 3.4615(15) no 2_655
S(12) S(10) 3.5964(15) no 2_655
S(12) S(20) 3.5617(15) no 2_655
S(13) C(28) 3.486(6) no 1_655
S(14) S(26) 3.5676(15) no 2_665
S(14) C(14) 3.581(4) no .
S(15) S(15) 3.5289(16) no 2_665
S(15) S(25) 3.4827(15) no 2_665
S(16) S(24) 3.5158(15) no 2_665
S(18) C(30) 3.599(5) no 2_555
S(20) S(2) 3.5905(15) no 2_655
S(20) S(12) 3.5617(15) no 2_655
C(7) C(3) 3.480(5) no .
C(8) S(4) 3.569(4) no .
C(8) S(22) 3.583(4) no .
C(9) C(13) 3.448(5) no .
C(10) C(18) 3.512(5) no .
C(12) C(4) 3.464(5) no .
S(21) S(1) 3.5646(15) no 2_655
S(21) S(6) 3.5290(15) no 1_655
S(22) S(5) 3.5557(15) no 1_655
S(22) C(8) 3.583(4) no .
S(23) C(21) 3.488(5) no 2_666
S(24) S(6) 3.5866(16) no 2_665
S(24) S(16) 3.5158(15) no 2_665
S(25) S(5) 3.5523(16) no 2_665
S(25) S(15) 3.4827(15) no 2_665
S(26) S(14) 3.5676(15) no 2_665
S(28) C(33) 3.583(5) no 1_554
S(30) S(7) 3.5267(15) no 1_655
C(13) C(9) 3.448(5) no .
C(14) S(14) 3.581(4) no .
C(18) C(10) 3.512(5) no .
F(1) F(1) 3.076(6) no 2_656
F(1) C(33) 3.014(7) no 2_656
F(1) C(34) 3.244(7) no 2_656
F(1) O(1) 3.430(4) no 1_655
F(1) C(30) 3.163(6) no 1_655
N(1) O(1) 2.967(5) no .
N(1) O(2) 2.808(5) no .
N(1) O(3) 2.951(4) no .
N(1) O(4) 2.849(5) no .
N(1) O(5) 2.914(5) no .
N(1) O(6) 2.839(4) no .
N(1) C(19) 3.574(7) no .
N(1) C(26) 3.578(7) no .
N(1) C(30) 3.578(6) no .
C(31) O(2) 3.527(5) no .
C(31) O(4) 3.311(5) no .
C(31) O(5) 3.565(6) no .
C(31) O(6) 3.488(5) no .
C(32) O(2) 3.556(6) no .
C(32) O(3) 3.574(6) no .
C(33) S(28) 3.583(5) no 1_556
C(33) F(1) 3.014(7) no 2_656
C(34) F(1) 3.244(7) no 2_656
C(35) S(3) 3.562(6) no .
C(36) O(5) 3.566(6) no .
C(36) O(6) 3.259(6) no .
O(1) F(1) 3.430(4) no 1_455
O(1) N(1) 2.967(5) no .
O(2) N(1) 2.808(5) no .
O(2) C(31) 3.527(5) no .
O(2) C(32) 3.556(6) no .
O(3) N(1) 2.951(4) no .
O(3) C(32) 3.574(6) no .
O(4) N(1) 2.849(5) no .
O(4) C(31) 3.311(5) no .
O(5) N(1) 2.914(5) no .
O(5) C(31) 3.565(6) no .
O(5) C(36) 3.566(6) no .
O(6) S(8) 3.584(4) no 2_555
O(6) N(1) 2.839(4) no .
O(6) C(31) 3.488(5) no .
O(6) C(36) 3.259(6) no .
C(19) N(1) 3.574(7) no .
C(21) S(23) 3.488(5) no 2_666
C(26) N(1) 3.578(7) no .
C(28) S(13) 3.486(6) no 1_455
C(30) S(18) 3.599(5) no 2_555
C(30) F(1) 3.163(6) no 1_455
C(30) N(1) 3.578(6) no .
F(1) H(26) 2.5064 no .
F(1) H(27) 2.5275 no .
N(1) H(25) 2.6057 no .
N(1) H(28) 2.6162 no .
C(31) H(26) 3.2321 no .
C(31) H(27) 3.2433 no .
C(32) H(28) 3.2428 no .
C(32) H(29) 2.8497 no .
C(32) H(30) 3.1420 no .
C(32) H(31) 2.5091 no .
C(33) H(27) 3.2379 no .
C(34) H(25) 3.2232 no .
C(34) H(28) 3.2181 no .
C(35) H(26) 3.2351 no .
C(36) H(25) 3.2442 no .
C(36) H(29) 2.8568 no .
C(36) H(30) 2.5290 no .
C(36) H(31) 3.1490 no .
H(25) H(26) 2.3459 no .
H(25) H(29) 2.9244 no .
H(25) H(30) 3.4131 no .
H(25) H(31) 2.3759 no .
H(27) H(28) 2.3547 no .
H(28) H(29) 2.9362 no .
H(28) H(30) 2.3961 no .
H(28) H(31) 3.4217 no .
O(1) H(3) 2.5582 no .
O(1) H(4) 3.2265 no .
O(1) H(21) 3.2198 no .
O(1) H(22) 2.5313 no .
O(2) H(1) 2.5492 no .
O(2) H(2) 3.2335 no .
O(2) H(7) 3.2329 no .
O(2) H(8) 2.5741 no .
O(3) H(5) 3.2471 no .
O(3) H(6) 2.5945 no .
O(3) H(11) 2.5382 no .
O(3) H(12) 3.2118 no .
O(4) H(9) 2.5625 no .
O(4) H(10) 3.2360 no .
O(4) H(15) 3.2401 no .
O(4) H(16) 2.5429 no .
O(5) H(13) 3.2232 no .
O(5) H(14) 2.5400 no .
O(5) H(19) 2.5785 no .
O(5) H(20) 3.2209 no .
O(6) H(17) 2.5668 no .
O(6) H(18) 3.2179 no .
O(6) H(23) 3.2131 no .
O(6) H(24) 2.5276 no .
C(19) H(23) 2.5622 no .
C(19) H(24) 2.5795 no .
C(20) H(5) 2.5110 no .
C(20) H(6) 2.6236 no .
C(21) H(3) 2.5423 no .
C(21) H(4) 2.5920 no .
C(22) H(9) 2.6147 no .
C(22) H(10) 2.5474 no .
C(23) H(7) 2.5827 no .
C(23) H(8) 2.5783 no .
C(24) H(13) 2.6014 no .
C(24) H(14) 2.5318 no .
C(25) H(11) 2.5448 no .
C(25) H(12) 2.5777 no .
C(26) H(17) 2.5616 no .
C(26) H(18) 2.5762 no .
C(27) H(15) 2.5069 no .
C(27) H(16) 2.6290 no .
C(28) H(21) 2.5892 no .
C(28) H(22) 2.6431 no .
C(29) H(19) 2.7138 no .
C(29) H(20) 2.5284 no .
C(30) H(1) 2.5397 no .
C(30) H(2) 2.5761 no .
H(1) H(3) 2.8528 no .
H(1) H(4) 2.3833 no .
H(1) H(23) 2.8282 no .
H(1) H(24) 2.3699 no .
H(2) H(3) 2.3863 no .
H(2) H(4) 2.3179 no .
H(2) H(23) 2.3905 no .
H(2) H(24) 2.9111 no .
H(3) H(5) 2.7435 no .
H(3) H(6) 2.4213 no .
H(4) H(5) 2.3530 no .
H(4) H(6) 2.9925 no .
H(5) H(7) 2.3456 no .
H(5) H(8) 2.3723 no .
H(6) H(7) 2.3747 no .
H(6) H(8) 2.8604 no .
H(7) H(9) 2.9443 no .
H(7) H(10) 2.3699 no .
H(8) H(9) 2.4386 no .
H(8) H(10) 2.8331 no .
H(9) H(11) 2.8569 no .
H(9) H(12) 2.3868 no .
H(10) H(11) 2.3851 no .
H(10) H(12) 2.3289 no .
H(11) H(13) 2.8941 no .
H(11) H(14) 2.3198 no .
H(12) H(13) 2.4313 no .
H(12) H(14) 2.8375 no .
H(13) H(15) 2.3184 no .
H(13) H(16) 2.4067 no .
H(14) H(15) 2.4084 no .
H(14) H(16) 2.8597 no .
H(15) H(17) 2.7680 no .
H(15) H(18) 2.3345 no .
H(16) H(17) 2.4517 no .
H(16) H(18) 2.9804 no .
H(17) H(19) 2.8467 no .
H(17) H(20) 2.3464 no .
H(18) H(19) 2.3484 no .
H(18) H(20) 2.3401 no .
H(19) H(21) 3.0342 no .
H(19) H(22) 2.5937 no .
H(20) H(21) 2.3323 no .
H(20) H(22) 2.8276 no .
H(21) H(23) 2.3182 no .
H(21) H(24) 2.3809 no .
H(22) H(23) 2.3807 no .
H(22) H(24) 2.8488 no .
S(3) H(27) 2.9881 no .
S(3) H(28) 3.5365 no .
S(3) H(17) 3.0996 no .
S(8) H(27) 3.4328 no 2_555
S(8) H(28) 2.9634 no 2_555
S(8) H(4) 3.2764 no 1_554
S(8) H(17) 3.4568 no 2_555
S(8) H(20) 3.4278 no 2_555
S(8) H(21) 3.1712 no 2_555
S(8) H(24) 3.5048 no 2_555
S(9) H(20) 3.3481 no 2_555
S(13) H(7) 2.8954 no 2_666
S(13) H(10) 2.9064 no 2_666
S(13) H(19) 3.0536 no 1_655
S(13) H(20) 2.9831 no 1_655
S(18) H(25) 3.4547 no 1_554
S(18) H(5) 3.3759 no 1_554
S(18) H(8) 3.0120 no 1_554
S(18) H(21) 3.0993 no 2_555
S(18) H(23) 3.0594 no 2_555
S(18) H(24) 3.5132 no 2_555
S(23) H(5) 3.0954 no 2_666
S(23) H(6) 3.1632 no 2_666
S(23) H(7) 3.2044 no 2_666
S(23) H(18) 2.8065 no 1_655
S(27) H(15) 3.3969 no 2_665
S(28) H(25) 3.2581 no 1_554
S(28) H(26) 2.8622 no 1_554
S(28) H(3) 3.0588 no 1_654
S(28) H(8) 3.4516 no 1_554
S(28) H(9) 3.4277 no 1_554
S(28) H(13) 3.1185 no 2_665
S(28) H(15) 2.9867 no 2_665
C(17) H(15) 3.4420 no 2_665
F(1) H(26) 2.6614 no 2_656
F(1) H(2) 3.1379 no 1_655
F(1) H(22) 3.2453 no 1_655
F(1) H(23) 2.3908 no 1_655
N(1) H(1) 3.4641 no .
N(1) H(16) 3.5122 no .
N(1) H(24) 3.4302 no .
C(31) H(16) 3.4319 no .
C(31) H(24) 3.5196 no .
C(32) H(8) 3.2533 no .
C(32) H(9) 3.1693 no .
C(32) H(13) 3.3985 no 2_666
C(33) H(2) 3.5039 no 2_556
C(33) H(13) 3.3493 no 2_666
C(34) H(26) 3.4942 no 2_656
C(34) H(2) 3.1935 no 2_556
C(35) H(2) 3.1068 no 2_556
C(36) H(2) 3.3785 no 2_556
C(36) H(16) 3.2619 no .
C(36) H(17) 3.0433 no .
C(36) H(24) 3.3226 no .
H(25) S(18) 3.4547 no 1_556
H(25) S(28) 3.2581 no 1_556
H(25) O(2) 3.0436 no .
H(25) O(3) 2.8997 no .
H(25) C(21) 3.5783 no .
H(25) C(22) 2.9481 no .
H(25) C(23) 3.1723 no .
H(25) H(8) 2.3146 no .
H(25) H(9) 2.5751 no .
H(25) H(13) 3.3394 no 2_666
H(26) S(28) 2.8622 no 1_556
H(26) F(1) 2.6614 no 2_656
H(26) C(34) 3.4942 no 2_656
H(26) H(2) 3.4300 no 1_655
H(26) H(3) 3.4657 no 1_655
H(26) H(13) 3.2302 no 2_666
H(27) S(3) 2.9881 no .
H(27) S(8) 3.4328 no 2_555
H(27) H(2) 3.3981 no 2_556
H(28) S(3) 3.5365 no .
H(28) S(8) 2.9634 no 2_555
H(28) O(5) 3.1152 no .
H(28) O(6) 2.5221 no .
H(28) C(27) 2.9053 no .
H(28) C(28) 3.2083 no .
H(28) C(29) 3.5054 no .
H(28) H(16) 3.1612 no .
H(28) H(17) 2.2734 no .
H(28) H(20) 3.5837 no .
H(28) H(24) 2.9965 no .
H(29) O(1) 2.0978 no .
H(29) O(2) 2.2544 no .
H(29) O(3) 3.2314 no .
H(29) O(5) 3.5039 no .
H(29) O(6) 2.6965 no .
H(29) C(19) 2.6856 no .
H(29) C(20) 2.9423 no .
H(29) C(21) 3.4140 no .
H(29) C(29) 3.3040 no .
H(29) C(30) 2.8803 no .
H(29) H(1) 2.6792 no .
H(29) H(3) 3.3590 no .
H(29) H(24) 2.8462 no .
H(30) O(1) 3.1909 no .
H(30) O(2) 3.5653 no .
H(30) O(3) 3.4681 no .
H(30) O(4) 2.7283 no .
H(30) O(5) 2.0467 no .
H(30) O(6) 2.2636 no .
H(30) C(25) 3.2752 no .
H(30) C(26) 2.8999 no .
H(30) C(27) 2.8189 no .
H(30) C(28) 2.9857 no .
H(30) C(29) 3.4218 no .
H(30) C(30) 3.5973 no .
H(30) H(14) 3.5600 no .
H(30) H(16) 2.9682 no .
H(30) H(17) 2.9757 no .
H(30) H(19) 3.3206 no .
H(30) H(24) 3.5333 no .
H(31) O(1) 3.5126 no .
H(31) O(2) 2.6185 no .
H(31) O(3) 2.0630 no .
H(31) O(4) 2.3314 no .
H(31) O(5) 3.1959 no .
H(31) C(21) 3.2468 no .
H(31) C(22) 2.9669 no .
H(31) C(23) 2.8030 no .
H(31) C(24) 2.9946 no .
H(31) C(25) 3.4387 no .
H(31) H(6) 3.5306 no .
H(31) H(8) 3.1231 no .
H(31) H(9) 2.9142 no .
H(31) H(11) 3.3097 no .
O(1) H(29) 2.0978 no .
O(1) H(30) 3.1909 no .
O(1) H(31) 3.5126 no .
O(1) H(11) 3.3525 no 2_566
O(1) H(14) 3.2875 no 2_566
O(2) H(25) 3.0436 no .
O(2) H(29) 2.2544 no .
O(2) H(30) 3.5653 no .
O(2) H(31) 2.6185 no .
O(2) H(14) 3.5724 no 2_566
O(3) H(25) 2.8997 no .
O(3) H(29) 3.2314 no .
O(3) H(30) 3.4681 no .
O(3) H(31) 2.0630 no .
O(3) H(19) 2.7740 no 2_566
O(4) H(30) 2.7283 no .
O(4) H(31) 2.3314 no .
O(4) H(12) 3.3847 no 2_666
O(4) H(13) 3.5286 no 2_666
O(5) H(28) 3.1152 no .
O(5) H(29) 3.5039 no .
O(5) H(30) 2.0467 no .
O(5) H(31) 3.1959 no .
O(5) H(6) 3.0311 no 2_566
O(6) H(28) 2.5221 no .
O(6) H(29) 2.6965 no .
O(6) H(30) 2.2636 no .
O(6) H(11) 3.2181 no 2_566
C(19) H(29) 2.6856 no .
C(19) H(1) 3.2549 no 2_556
C(19) H(24) 3.3071 no 2_556
C(20) H(29) 2.9423 no .
C(20) H(14) 3.3892 no 2_566
C(21) H(25) 3.5783 no .
C(21) H(29) 3.4140 no .
C(21) H(31) 3.2468 no .
C(22) H(25) 2.9481 no .
C(22) H(31) 2.9669 no .
C(22) H(19) 3.2683 no 2_566
C(23) H(25) 3.1723 no .
C(23) H(31) 2.8030 no .
C(23) H(13) 3.3652 no 2_666
C(23) H(16) 3.3813 no 2_666
C(23) H(19) 3.1306 no 2_566
C(24) H(31) 2.9946 no .
C(24) H(16) 3.4941 no 2_666
C(24) H(19) 3.4213 no 2_566
C(24) H(22) 3.1449 no 2_566
C(25) H(30) 3.2752 no .
C(25) H(31) 3.4387 no .
C(25) H(3) 3.4152 no 2_566
C(25) H(9) 3.2312 no 2_666
C(26) H(30) 2.8999 no .
C(26) H(6) 3.4201 no 2_566
C(26) H(9) 3.3236 no 2_666
C(27) H(28) 2.9053 no .
C(27) H(30) 2.8189 no .
C(27) H(6) 3.3673 no 2_566
C(28) H(28) 3.2083 no .
C(28) H(30) 2.9857 no .
C(28) H(11) 3.4551 no 2_566
C(29) H(28) 3.5054 no .
C(29) H(29) 3.3040 no .
C(29) H(30) 3.4218 no .
C(29) H(11) 3.1308 no 2_566
C(30) H(29) 2.8803 no .
C(30) H(30) 3.5973 no .
C(30) H(1) 3.2813 no 2_556
H(1) N(1) 3.4641 no .
H(1) H(29) 2.6792 no .
H(1) C(19) 3.2549 no 2_556
H(1) C(30) 3.2813 no 2_556
H(1) H(1) 2.4205 no 2_556
H(1) H(2) 3.3882 no 2_556
H(1) H(23) 3.3632 no 2_556
H(1) H(24) 2.5019 no 2_556
H(2) F(1) 3.1379 no 1_455
H(2) C(33) 3.5039 no 2_556
H(2) C(34) 3.1935 no 2_556
H(2) C(35) 3.1068 no 2_556
H(2) C(36) 3.3785 no 2_556
H(2) H(26) 3.4300 no 1_455
H(2) H(27) 3.3981 no 2_556
H(2) H(1) 3.3882 no 2_556
H(2) H(24) 3.4049 no 2_556
H(3) S(28) 3.0588 no 1_456
H(3) H(26) 3.4657 no 1_455
H(3) H(29) 3.3590 no .
H(3) C(25) 3.4152 no 2_566
H(3) H(13) 3.4844 no 2_566
H(3) H(14) 2.6228 no 2_566
H(3) H(15) 3.5794 no 2_566
H(4) S(8) 3.2764 no 1_556
H(4) H(24) 3.4528 no 2_556
H(5) S(18) 3.3759 no 1_556
H(5) S(23) 3.0954 no 2_666
H(6) S(23) 3.1632 no 2_666
H(6) H(31) 3.5306 no .
H(6) O(5) 3.0311 no 2_566
H(6) C(26) 3.4201 no 2_566
H(6) C(27) 3.3673 no 2_566
H(6) H(14) 3.0906 no 2_566
H(6) H(15) 3.0886 no 2_566
H(6) H(18) 2.9347 no 2_566
H(6) H(19) 3.2358 no 2_566
H(7) S(13) 2.8954 no 2_666
H(7) S(23) 3.2044 no 2_666
H(7) H(19) 2.9313 no 2_566
H(8) S(18) 3.0120 no 1_556
H(8) S(28) 3.4516 no 1_556
H(8) C(32) 3.2533 no .
H(8) H(25) 2.3146 no .
H(8) H(31) 3.1231 no .
H(9) S(28) 3.4277 no 1_556
H(9) C(32) 3.1693 no .
H(9) H(25) 2.5751 no .
H(9) H(31) 2.9142 no .
H(9) C(25) 3.2312 no 2_666
H(9) C(26) 3.3236 no 2_666
H(9) H(13) 2.4898 no 2_666
H(9) H(15) 3.2725 no 2_666
H(9) H(16) 2.9502 no 2_666
H(10) S(13) 2.9064 no 2_666
H(10) H(16) 3.2529 no 2_666
H(10) H(19) 2.8256 no 2_566
H(10) H(22) 3.4427 no 2_566
H(11) H(31) 3.3097 no .
H(11) O(1) 3.3525 no 2_566
H(11) O(6) 3.2181 no 2_566
H(11) C(28) 3.4551 no 2_566
H(11) C(29) 3.1308 no 2_566
H(11) H(19) 2.7932 no 2_566
H(11) H(22) 2.3660 no 2_566
H(12) O(4) 3.3847 no 2_666
H(12) H(13) 3.4097 no 2_666
H(12) H(16) 2.8024 no 2_666
H(12) H(22) 3.1645 no 2_566
H(13) S(28) 3.1185 no 2_665
H(13) C(32) 3.3985 no 2_666
H(13) C(33) 3.3493 no 2_666
H(13) H(25) 3.3394 no 2_666
H(13) H(26) 3.2302 no 2_666
H(13) O(4) 3.5286 no 2_666
H(13) C(23) 3.3652 no 2_666
H(13) H(3) 3.4844 no 2_566
H(13) H(9) 2.4898 no 2_666
H(13) H(12) 3.4097 no 2_666
H(14) H(30) 3.5600 no .
H(14) O(1) 3.2875 no 2_566
H(14) O(2) 3.5724 no 2_566
H(14) C(20) 3.3892 no 2_566
H(14) H(3) 2.6228 no 2_566
H(14) H(6) 3.0906 no 2_566
H(15) S(27) 3.3969 no 2_665
H(15) S(28) 2.9867 no 2_665
H(15) C(17) 3.4420 no 2_665
H(15) H(3) 3.5794 no 2_566
H(15) H(6) 3.0886 no 2_566
H(15) H(9) 3.2725 no 2_666
H(16) N(1) 3.5122 no .
H(16) C(31) 3.4319 no .
H(16) C(36) 3.2619 no .
H(16) H(28) 3.1612 no .
H(16) H(30) 2.9682 no .
H(16) C(23) 3.3813 no 2_666
H(16) C(24) 3.4941 no 2_666
H(16) H(9) 2.9502 no 2_666
H(16) H(10) 3.2529 no 2_666
H(16) H(12) 2.8024 no 2_666
H(17) S(3) 3.0996 no .
H(17) S(8) 3.4568 no 2_555
H(17) C(36) 3.0433 no .
H(17) H(28) 2.2734 no .
H(17) H(30) 2.9757 no .
H(18) S(23) 2.8065 no 1_455
H(18) H(6) 2.9347 no 2_566
H(19) S(13) 3.0536 no 1_455
H(19) H(30) 3.3206 no .
H(19) O(3) 2.7740 no 2_566
H(19) C(22) 3.2683 no 2_566
H(19) C(23) 3.1306 no 2_566
H(19) C(24) 3.4213 no 2_566
H(19) H(6) 3.2358 no 2_566
H(19) H(7) 2.9313 no 2_566
H(19) H(10) 2.8256 no 2_566
H(19) H(11) 2.7932 no 2_566
H(20) S(8) 3.4278 no 2_555
H(20) S(9) 3.3481 no 2_555
H(20) S(13) 2.9831 no 1_455
H(20) H(28) 3.5837 no .
H(21) S(8) 3.1712 no 2_555
H(21) S(18) 3.0993 no 2_555
H(22) F(1) 3.2453 no 1_455
H(22) C(24) 3.1449 no 2_566
H(22) H(10) 3.4427 no 2_566
H(22) H(11) 2.3660 no 2_566
H(22) H(12) 3.1645 no 2_566
H(23) S(18) 3.0594 no 2_555
H(23) F(1) 2.3908 no 1_455
H(23) H(1) 3.3632 no 2_556
H(24) S(8) 3.5048 no 2_555
H(24) S(18) 3.5132 no 2_555
H(24) N(1) 3.4302 no .
H(24) C(31) 3.5196 no .
H(24) C(36) 3.3226 no .
H(24) H(28) 2.9965 no .
H(24) H(29) 2.8462 no .
H(24) H(30) 3.5333 no .
H(24) C(19) 3.3071 no 2_556
H(24) H(1) 2.5019 no 2_556
H(24) H(2) 3.4049 no 2_556
H(24) H(4) 3.4528 no 2_556

loop_
_geom_hbond_atom_site_label_D
_geom_hbond_atom_site_label_H
_geom_hbond_atom_site_label_A
_geom_hbond_distance_DA
_geom_hbond_distance_DH
_geom_hbond_distance_HA
_geom_hbond_angle_DHA
_geom_hbond_publ_flag
N(1) H(29) O(1) 2.967(5) 0.910 2.098 159.4 no
N(1) H(29) O(2) 2.808(5) 0.910 2.254 118.7 no
N(1) H(30) O(5) 2.914(5) 0.910 2.047 158.8 no
N(1) H(30) O(6) 2.839(4) 0.910 2.264 120.7 no
N(1) H(31) O(3) 2.951(4) 0.910 2.063 164.9 no
N(1) H(31) O(4) 2.849(5) 0.910 2.331 115.9 no

loop_
_geom_torsion_atom_site_label_1
_geom_torsion_atom_site_label_2
_geom_torsion_atom_site_label_3
_geom_torsion_atom_site_label_4
_geom_torsion
_geom_torsion_publ_flag
S(1) Ni(1) S(5) C(3) 1.17(5) no
S(5) Ni(1) S(1) C(1) -0.55(5) no
S(1) Ni(1) S(10) C(6) 179.17(5) no
S(10) Ni(1) S(1) C(1) -179.86(5) no
S(5) Ni(1) S(6) C(4) -178.41(5) no
S(6) Ni(1) S(5) C(3) -178.15(5) no
S(6) Ni(1) S(10) C(6) -1.50(6) no
S(10) Ni(1) S(6) C(4) 0.89(6) no
Ni(1) S(1) C(1) S(2) -179.43(19) no
Ni(1) S(1) C(1) C(3) -0.4(3) no
C(1) S(2) C(2) S(3) -178.3(3) no
C(1) S(2) C(2) S(4) 1.0(3) no
C(2) S(2) C(1) S(1) 178.0(3) no
C(2) S(2) C(1) C(3) -1.0(3) no
C(2) S(4) C(3) S(5) -180.0(3) no
C(2) S(4) C(3) C(1) 0.1(3) no
C(3) S(4) C(2) S(2) -0.8(3) no
C(3) S(4) C(2) S(3) 178.6(3) no
Ni(1) S(5) C(3) S(4) 178.24(18) no
Ni(1) S(5) C(3) C(1) -1.8(3) no
Ni(1) S(6) C(4) S(7) 179.34(19) no
Ni(1) S(6) C(4) C(6) 0.1(3) no
C(4) S(7) C(5) S(8) 178.8(3) no
C(4) S(7) C(5) S(9) -0.7(3) no
C(5) S(7) C(4) S(6) -178.6(3) no
C(5) S(7) C(4) C(6) 0.6(3) no
C(5) S(9) C(6) S(10) -179.6(3) no
C(5) S(9) C(6) C(4) -0.1(3) no
C(6) S(9) C(5) S(7) 0.6(3) no
C(6) S(9) C(5) S(8) -178.9(3) no
Ni(1) S(10) C(6) S(9) -178.50(18) no
Ni(1) S(10) C(6) C(4) 2.1(3) no
S(1) C(1) C(3) S(4) -178.44(19) no
S(1) C(1) C(3) S(5) 1.6(5) no
S(2) C(1) C(3) S(4) 0.6(4) no
S(2) C(1) C(3) S(5) -179.32(19) no
S(6) C(4) C(6) S(9) 178.94(19) no
S(6) C(4) C(6) S(10) -1.6(5) no
S(7) C(4) C(6) S(9) -0.3(4) no
S(7) C(4) C(6) S(10) 179.16(19) no
S(11) Ni(2) S(15) C(9) 0.09(5) no
S(15) Ni(2) S(11) C(7) 0.59(5) no
S(11) Ni(2) S(20) C(12) 178.61(5) no
S(20) Ni(2) S(11) C(7) 178.76(5) no
S(15) Ni(2) S(16) C(10) 178.08(5) no
S(16) Ni(2) S(15) C(9) 179.41(5) no
S(16) Ni(2) S(20) C(12) -0.72(5) no
S(20) Ni(2) S(16) C(10) -0.10(5) no
Ni(2) S(11) C(7) S(12) 179.93(18) no
Ni(2) S(11) C(7) C(9) -1.4(3) no
C(7) S(12) C(8) S(13) 179.0(3) no
C(7) S(12) C(8) S(14) -0.4(3) no
C(8) S(12) C(7) S(11) 179.1(3) no
C(8) S(12) C(7) C(9) 0.4(3) no
C(8) S(14) C(9) S(15) 179.2(3) no
C(8) S(14) C(9) C(7) -0.1(3) no
C(9) S(14) C(8) S(12) 0.4(3) no
C(9) S(14) C(8) S(13) -179.1(3) no
Ni(2) S(15) C(9) S(14) 179.71(18) no
Ni(2) S(15) C(9) C(7) -1.0(3) no
Ni(2) S(16) C(10) S(17) -179.38(19) no
Ni(2) S(16) C(10) C(12) 1.2(3) no
C(10) S(17) C(11) S(18) 179.1(3) no
C(10) S(17) C(11) S(19) -0.4(3) no
C(11) S(17) C(10) S(16) -178.8(3) no
C(11) S(17) C(10) C(12) 0.7(3) no
C(11) S(19) C(12) S(20) -178.8(3) no
C(11) S(19) C(12) C(10) 0.3(3) no
C(12) S(19) C(11) S(17) 0.2(3) no
C(12) S(19) C(11) S(18) -179.4(3) no
Ni(2) S(20) C(12) S(19) -179.25(18) no
Ni(2) S(20) C(12) C(10) 1.7(3) no
S(11) C(7) C(9) S(14) -178.93(19) no
S(11) C(7) C(9) S(15) 1.7(5) no
S(12) C(7) C(9) S(14) -0.2(4) no
S(12) C(7) C(9) S(15) -179.51(19) no
S(16) C(10) C(12) S(19) 178.78(19) no
S(16) C(10) C(12) S(20) -2.1(5) no
S(17) C(10) C(12) S(19) -0.6(4) no
S(17) C(10) C(12) S(20) 178.43(19) no
S(21) Ni(3) S(25) C(15) 0.15(5) no
S(25) Ni(3) S(21) C(13) 0.25(5) no
S(21) Ni(3) S(30) C(18) -179.82(5) no
S(30) Ni(3) S(21) C(13) 177.93(5) no
S(25) Ni(3) S(26) C(16) 177.64(5) no
S(26) Ni(3) S(25) C(15) 179.98(5) no
S(26) Ni(3) S(30) C(18) 0.31(5) no
S(30) Ni(3) S(26) C(16) -0.03(5) no
Ni(3) S(21) C(13) S(22) -179.79(18) no
Ni(3) S(21) C(13) C(15) -0.8(3) no
C(13) S(22) C(14) S(23) 179.6(3) no
C(13) S(22) C(14) S(24) -1.1(3) no
C(14) S(22) C(13) S(21) 179.9(3) no
C(14) S(22) C(13) C(15) 0.9(3) no
C(14) S(24) C(15) S(25) 179.2(3) no
C(14) S(24) C(15) C(13) -0.4(3) no
C(15) S(24) C(14) S(22) 1.0(3) no
C(15) S(24) C(14) S(23) -179.7(3) no
Ni(3) S(25) C(15) S(24) 179.79(18) no
Ni(3) S(25) C(15) C(13) -0.7(3) no
Ni(3) S(26) C(16) S(27) 179.04(19) no
Ni(3) S(26) C(16) C(18) -0.4(3) no
C(16) S(27) C(17) S(28) 178.0(3) no
C(16) S(27) C(17) S(29) -0.8(3) no
C(17) S(27) C(16) S(26) -179.6(3) no
C(17) S(27) C(16) C(18) -0.2(3) no
C(17) S(29) C(18) S(30) 178.4(3) no
C(17) S(29) C(18) C(16) -1.5(3) no
C(18) S(29) C(17) S(27) 1.3(3) no
C(18) S(29) C(17) S(28) -177.5(3) no
Ni(3) S(30) C(18) S(29) 179.50(19) no
Ni(3) S(30) C(18) C(16) -0.6(3) no
S(21) C(13) C(15) S(24) -179.41(19) no
S(21) C(13) C(15) S(25) 1.0(5) no
S(22) C(13) C(15) S(24) -0.3(4) no
S(22) C(13) C(15) S(25) -179.88(19) no
S(26) C(16) C(18) S(29) -179.40(19) no
S(26) C(16) C(18) S(30) 0.7(5) no
S(27) C(16) C(18) S(29) 1.1(4) no
S(27) C(16) C(18) S(30) -178.72(19) no
N(1) C(31) C(32) C(33) -175.7(4) no
N(1) C(31) C(36) C(35) 176.9(3) no
C(32) C(31) C(36) C(35) -2.2(7) no
C(36) C(31) C(32) C(33) 3.5(7) no
C(31) C(32) C(33) C(34) -1.7(7) no
C(32) C(33) C(34) F(1) -179.9(5) no
C(32) C(33) C(34) C(35) -1.4(8) no
F(1) C(34) C(35) C(36) -178.9(4) no
C(33) C(34) C(35) C(36) 2.6(8) no
C(34) C(35) C(36) C(31) -0.8(7) no
C(19) O(1) C(30) C(29) 178.8(4) no
C(30) O(1) C(19) C(20) 177.5(4) no
C(20) O(2) C(21) C(22) 172.3(4) no
C(21) O(2) C(20) C(19) 176.6(4) no
C(22) O(3) C(23) C(24) -175.3(3) no
C(23) O(3) C(22) C(21) -179.7(4) no
C(24) O(4) C(25) C(26) -175.2(4) no
C(25) O(4) C(24) C(23) 177.8(4) no
C(26) O(5) C(27) C(28) 179.0(4) no
C(27) O(5) C(26) C(25) 171.4(4) no
C(28) O(6) C(29) C(30) 176.1(4) no
C(29) O(6) C(28) C(27) -166.5(4) no
O(1) C(19) C(20) O(2) -65.5(5) no
O(2) C(21) C(22) O(3) 62.0(5) no
O(3) C(23) C(24) O(4) -64.7(5) no
O(4) C(25) C(26) O(5) 67.6(6) no
O(5) C(27) C(28) O(6) -60.2(5) no
O(6) C(29) C(30) O(1) 65.3(5) no
